data_4335192
loop_
_publ_author_name
'Lars-Arne Schaper'
'Xuhui Wei'
'Philipp J. Altmann'
'Karl \"Ofele'
'Alexander P\"othig'
'Markus Drees'
'J\'anos Mink'
'Eberhardt Herdtweck'
'Bettina Bechlars'
'Wolfgang A. Herrmann'
'Fritz E. K\"uhn'

_publ_contact_author_address
;
Catalysis Research Center
Technische Universit/"at M/"unchen
Ernst-Otto-Fischer-Str. 1
85747 Garching bei M/"unchen
Germany
;
_publ_contact_author_email alexander.poethig@tum.de
_publ_contact_author_fax '+49(0)89 289 13473'
_publ_contact_author_name
;
Dr. Alexander P\"othig
;
_publ_contact_author_phone '+49(0)89 289 13133'
_publ_section_title
;
 Synthesis and Comparison of Transition Metal Complexes of Abnormal and
 Normal Tetrazolylidenes: A Neglected Ligand Species
;
_journal_name_full 'Inorganic Chemistry'
_journal_page_first 7031
_journal_page_last 7044
_journal_paper_doi 10.1021/ic4005449
_journal_volume 52
_journal_year 2013
_chemical_compound_source 'see text'
_chemical_formula_moiety 'C8 H6 Cr N4 O5'
_chemical_formula_sum 'C8 H6 Cr N4 O5'
_chemical_formula_weight 290.17
_space_group_IT_number 14
_symmetry_cell_setting monoclinic
_symmetry_Int_Tables_number 14
_symmetry_space_group_name_Hall '-P 2yn'
_symmetry_space_group_name_H-M 'P 1 21/n 1'
_atom_sites_solution_hydrogens geom
_atom_sites_solution_primary direct
_atom_sites_solution_secondary difmap
_cell_angle_alpha 90
_cell_angle_beta 103.003(4)
_cell_angle_gamma 90
_cell_formula_units_Z 4
_cell_length_a 12.0361(10)
_cell_length_b 7.4686(6)
_cell_length_c 13.5986(10)
_cell_measurement_reflns_used 6616
_cell_measurement_temperature 123
_cell_measurement_theta_max 25.2462
_cell_measurement_theta_min 2.5653
_cell_volume 1191.07(16)
_computing_cell_refinement 'SAINT (Bruker, 2008b)'
_computing_data_collection 'APEX II Control Software (Bruker, 2008a)'
_computing_data_reduction 'SAINT (Bruker, 2008b)'
_computing_molecular_graphics 'PLATON (Spek, 2011)'
_computing_publication_material 'PLATON (Spek, 2011), enCIFer (Allen, 2004)'
_computing_structure_refinement 'SHELXL97 (Sheldrick, 1997), SHELXLE (Huebschle, 2011)'
_computing_structure_solution 'SHELXS97 (Sheldrick, 1997)'
_diffrn_ambient_temperature 123
_diffrn_detector ' CCD plate '
_diffrn_detector_area_resol_mean 16
_diffrn_measured_fraction_theta_full 0.997
_diffrn_measured_fraction_theta_max 0.997
_diffrn_measurement_device ' \k-geometry diffractometer '
_diffrn_measurement_device_type ' Bruker APEX-II CCD '
_diffrn_measurement_method ' phi- and omega-rotation '
_diffrn_radiation_monochromator 'MONTEL optic'
_diffrn_radiation_probe x-ray
_diffrn_radiation_source 'rotating anode FR591'
_diffrn_radiation_type MoK\a
_diffrn_radiation_wavelength 0.71073
_diffrn_reflns_av_R_equivalents 0.0397
_diffrn_reflns_av_sigmaI/netI 0.0257
_diffrn_reflns_limit_h_max 14
_diffrn_reflns_limit_h_min -14
_diffrn_reflns_limit_k_max 8
_diffrn_reflns_limit_k_min -8
_diffrn_reflns_limit_l_max 16
_diffrn_reflns_limit_l_min -16
_diffrn_reflns_number 15388
_diffrn_reflns_reduction_process
;
;
_diffrn_reflns_theta_full 25.32
_diffrn_reflns_theta_max 25.32
_diffrn_reflns_theta_min 2.04
_exptl_absorpt_coefficient_mu 0.980
_exptl_absorpt_correction_T_max 0.891
_exptl_absorpt_correction_T_min 0.745
_exptl_absorpt_correction_type multi-scan
_exptl_absorpt_process_details 'SADABS, Bruker, 2008b'
_exptl_crystal_colour colourless
_exptl_crystal_density_diffrn 1.618
_exptl_crystal_density_method 'Not Measured'
_exptl_crystal_description fragment
_exptl_crystal_F_000 584
_exptl_crystal_size_max 0.320
_exptl_crystal_size_mid 0.150
_exptl_crystal_size_min 0.120
_refine_diff_density_max 0.286
_refine_diff_density_min -0.232
_refine_diff_density_rms 0.049
_refine_ls_extinction_method none
_refine_ls_goodness_of_fit_ref 1.025
_refine_ls_hydrogen_treatment refall
_refine_ls_matrix_type full
_refine_ls_number_parameters 187
_refine_ls_number_reflns 2162
_refine_ls_number_restraints 0
_refine_ls_restrained_S_all 1.025
_refine_ls_R_factor_all 0.0353
_refine_ls_R_factor_gt 0.0268
_refine_ls_shift/su_max 0.001
_refine_ls_shift/su_mean 0.000
_refine_ls_structure_factor_coef Fsqd
_refine_ls_weighting_details 'calc w=1/[\s^2^(Fo^2^)+(0.0297P)^2^+0.7588P] where P=(Fo^2^+2Fc^2^)/3'
_refine_ls_weighting_scheme calc
_refine_ls_wR_factor_gt 0.0630
_refine_ls_wR_factor_ref 0.0681
_reflns_number_gt 1857
_reflns_number_total 2162
_reflns_threshold_expression I>2\s(I)
_cod_data_source_file ic4005449_si_002_4.cif
_cod_data_source_block Compound_2a
_cod_original_sg_symbol_H-M 'P 21/n'
_cod_database_code 4335192

loop_
_symmetry_equiv_pos_site_id
_symmetry_equiv_pos_as_xyz
1 x,y,z
2 1/2-x,1/2+y,1/2-z
3 -x,-y,-z
4 1/2+x,1/2-y,1/2+z

loop_
_atom_site_aniso_label
_atom_site_aniso_U_11
_atom_site_aniso_U_22
_atom_site_aniso_U_33
_atom_site_aniso_U_23
_atom_site_aniso_U_13
_atom_site_aniso_U_12
Cr1 0.0222(2) 0.0206(2) 0.0241(2) 0.0014(1) 0.0054(1) 0.0009(1)
O1 0.0359(10) 0.0501(11) 0.0731(13) 0.0169(10) -0.0033(9) 0.0127(8)
O2 0.0411(9) 0.0331(9) 0.0396(9) 0.0003(7) 0.0034(7) -0.0135(7)
O3 0.0565(11) 0.0271(9) 0.0577(11) -0.0121(8) 0.0222(9) -0.0109(8)
O4 0.0353(9) 0.0372(9) 0.0264(8) 0.0009(6) 0.0085(7) -0.0045(7)
O5 0.0533(11) 0.0672(12) 0.0473(11) -0.0066(9) 0.0298(9) 0.0019(9)
N1 0.0283(10) 0.0298(9) 0.0210(9) -0.0030(7) 0.0028(7) 0.0023(7)
N2 0.0301(9) 0.0276(9) 0.0244(9) -0.0004(7) 0.0012(7) 0.0016(7)
N3 0.0250(9) 0.0202(8) 0.0243(9) -0.0007(7) -0.0004(7) 0.0009(7)
N4 0.0241(9) 0.0197(8) 0.0235(8) -0.0008(7) -0.0001(7) 0.0010(7)
C1 0.0248(10) 0.0193(9) 0.0202(10) 0.0000(8) 0.0042(8) -0.0044(8)
C2 0.0549(19) 0.069(2) 0.0257(13) -0.0204(13) -0.0058(13) 0.0231(16)
C3 0.0340(14) 0.0325(13) 0.0398(14) -0.0082(11) -0.0056(11) 0.0117(11)
C4 0.0312(12) 0.0294(11) 0.0443(13) 0.0028(10) 0.0081(10) 0.0021(10)
C5 0.0225(11) 0.0353(13) 0.0232(10) 0.0043(9) 0.0034(8) 0.0002(9)
C6 0.0323(12) 0.0278(12) 0.0320(12) 0.0001(9) 0.0123(9) 0.0070(9)
C7 0.0217(10) 0.0206(10) 0.0271(11) 0.0033(8) 0.0006(9) -0.0010(8)
C8 0.0322(12) 0.0321(12) 0.0380(13) 0.0003(10) 0.0092(10) 0.0015(9)

loop_
_atom_site_label
_atom_site_type_symbol
_atom_site_thermal_displace_type
_atom_site_fract_x
_atom_site_fract_y
_atom_site_fract_z
_atom_site_occupancy
_atom_site_U_iso_or_equiv
_atom_site_calc_flag
Cr1 Cr Uani 0.73056(3) 0.02736(4) 0.95027(2) 1.000 0.0223(1) d
O1 O Uani 0.93674(14) -0.1611(2) 1.07507(15) 1.000 0.0555(7) d
O2 O Uani 0.83425(13) 0.4007(2) 0.98420(12) 1.000 0.0388(5) d
O3 O Uani 0.59695(15) -0.3192(2) 0.89448(13) 1.000 0.0456(6) d
O4 O Uani 0.64822(12) 0.0691(2) 1.14479(11) 1.000 0.0327(5) d
O5 O Uani 0.84145(16) -0.0242(3) 0.77216(14) 1.000 0.0530(7) d
N1 N Uani 0.52463(14) 0.1543(2) 0.77367(12) 1.000 0.0268(5) d
N2 N Uani 0.43460(14) 0.2642(2) 0.75396(12) 1.000 0.0282(5) d
N3 N Uani 0.44016(14) 0.3390(2) 0.84101(12) 1.000 0.0241(5) d
N4 N Uani 0.52711(13) 0.2841(2) 0.91523(12) 1.000 0.0233(5) d
C1 C Uani 0.58456(16) 0.1624(2) 0.87227(14) 1.000 0.0216(6) d
C2 C Uani 0.5484(3) 0.0458(5) 0.6912(2) 1.000 0.0522(10) d
C3 C Uani 0.3557(2) 0.4701(3) 0.8572(2) 1.000 0.0376(8) d
C4 C Uani 0.85853(19) -0.0888(3) 1.02711(18) 1.000 0.0350(7) d
C5 C Uani 0.79773(16) 0.2587(3) 0.97224(15) 1.000 0.0273(7) d
C6 C Uani 0.64777(18) -0.1906(3) 0.91671(16) 1.000 0.0299(7) d
C7 C Uani 0.67622(16) 0.0533(3) 1.07001(15) 1.000 0.0239(6) d
C8 C Uani 0.79684(19) -0.0020(3) 0.83706(18) 1.000 0.0339(7) d
H2A H Uiso 0.621(3) 0.089(5) 0.674(3) 1.000 0.096(13) d
H2B H Uiso 0.561(3) -0.065(5) 0.711(2) 1.000 0.083(12) d
H2C H Uiso 0.496(3) 0.048(4) 0.639(3) 1.000 0.077(10) d
H3A H Uiso 0.292(3) 0.411(4) 0.865(2) 1.000 0.066(9) d
H3B H Uiso 0.342(2) 0.544(4) 0.802(2) 1.000 0.060(9) d
H3C H Uiso 0.389(2) 0.535(3) 0.9172(19) 1.000 0.041(7) d

loop_
_atom_type_symbol
_atom_type_description
_atom_type_scat_dispersion_real
_atom_type_scat_dispersion_imag
_atom_type_scat_source
C C 0.0033 0.0016 ' International Tables Vol C Tables 4.2.6.8 and 6.1.1.4'
H H 0.0000 0.0000 ' International Tables Vol C Tables 4.2.6.8 and 6.1.1.4'
Cr Cr 0.3209 0.6236 ' International Tables Vol C Tables 4.2.6.8 and 6.1.1.4'
N N 0.0061 0.0033 ' International Tables Vol C Tables 4.2.6.8 and 6.1.1.4'
O O 0.0106 0.0060 ' International Tables Vol C Tables 4.2.6.8 and 6.1.1.4'

loop_
_geom_angle_atom_site_label_1
_geom_angle_atom_site_label_2
_geom_angle_atom_site_label_3
_geom_angle
_geom_angle_publ_flag
C1 Cr1 C4 176.54(9) yes
C1 Cr1 C5 85.45(8) yes
C1 Cr1 C6 87.49(8) yes
C1 Cr1 C7 88.48(8) yes
C1 Cr1 C8 95.89(9) yes
C4 Cr1 C5 93.79(9) yes
C4 Cr1 C6 93.33(10) yes
C4 Cr1 C7 88.13(10) yes
C4 Cr1 C8 87.48(10) yes
C5 Cr1 C6 172.83(9) yes
C5 Cr1 C7 89.36(9) yes
C5 Cr1 C8 89.48(9) yes
C6 Cr1 C7 91.72(9) yes
C6 Cr1 C8 89.98(10) yes
C7 Cr1 C8 175.38(10) yes
N2 N1 C1 113.11(15) yes
N2 N1 C2 118.40(19) yes
C1 N1 C2 128.49(19) yes
N1 N2 N3 102.02(15) yes
N2 N3 N4 115.18(15) yes
N2 N3 C3 122.05(17) yes
N4 N3 C3 122.75(17) yes
N3 N4 C1 105.56(15) yes
Cr1 C1 N1 132.01(13) yes
Cr1 C1 N4 123.86(13) yes
N1 C1 N4 104.13(15) yes
Cr1 C4 O1 179.3(2) yes
Cr1 C5 O2 177.46(18) yes
Cr1 C6 O3 178.36(19) yes
Cr1 C7 O4 177.00(18) yes
Cr1 C8 O5 176.4(2) yes
N1 C2 H2A 109(2) no
N1 C2 H2B 109.8(19) no
N1 C2 H2C 114(2) no
H2A C2 H2B 106(3) no
H2A C2 H2C 109(3) no
H2B C2 H2C 109(3) no
N3 C3 H3A 109(2) no
N3 C3 H3B 106.4(17) no
N3 C3 H3C 107.2(14) no
H3A C3 H3B 113(2) no
H3A C3 H3C 110(2) no
H3B C3 H3C 111(2) no

loop_
_geom_bond_atom_site_label_1
_geom_bond_atom_site_label_2
_geom_bond_distance
_geom_bond_publ_flag
Cr1 C1 2.0956(19) yes
Cr1 C4 1.869(2) yes
Cr1 C5 1.903(2) yes
Cr1 C6 1.910(2) yes
Cr1 C7 1.896(2) yes
Cr1 C8 1.899(2) yes
O1 C4 1.152(3) yes
O2 C5 1.146(3) yes
O3 C6 1.142(3) yes
O4 C7 1.147(2) yes
O5 C8 1.144(3) yes
N1 N2 1.338(2) yes
N1 C1 1.374(2) yes
N1 C2 1.463(4) yes
N2 N3 1.297(2) yes
N3 N4 1.344(2) yes
N3 C3 1.463(3) yes
N4 C1 1.352(2) yes
C2 H2A 1.01(4) no
C2 H2B 0.87(4) no
C2 H2C 0.84(4) no
C3 H3A 0.91(3) no
C3 H3B 0.92(3) no
C3 H3C 0.96(2) no

loop_
_geom_hbond_atom_site_label_D
_geom_hbond_atom_site_label_H
_geom_hbond_atom_site_label_A
_geom_hbond_distance_DH
_geom_hbond_distance_HA
_geom_hbond_distance_DA
_geom_hbond_angle_DHA
_geom_hbond_site_symmetry_A
_geom_hbond_publ_flag
C2 H2C O2 0.84(4) 2.55(4) 3.386(3) 172(3) 4_454 yes

loop_
_geom_torsion_atom_site_label_1
_geom_torsion_atom_site_label_2
_geom_torsion_atom_site_label_3
_geom_torsion_atom_site_label_4
_geom_torsion
_geom_torsion_publ_flag
C5 Cr1 C1 N1 118.87(18) no
C5 Cr1 C1 N4 -61.60(15) no
C6 Cr1 C1 N1 -59.86(18) no
C6 Cr1 C1 N4 119.67(16) no
C7 Cr1 C1 N1 -151.65(18) no
C7 Cr1 C1 N4 27.88(16) no
C8 Cr1 C1 N1 29.86(18) no
C8 Cr1 C1 N4 -150.61(16) no
C1 N1 N2 N3 0.00(19) no
C2 N1 N2 N3 -179.1(2) no
N2 N1 C1 Cr1 179.89(13) no
N2 N1 C1 N4 0.3(2) no
C2 N1 C1 Cr1 -1.2(3) no
C2 N1 C1 N4 179.2(2) no
N1 N2 N3 N4 -0.3(2) no
N1 N2 N3 C3 -178.76(17) no
N2 N3 N4 C1 0.5(2) no
C3 N3 N4 C1 178.93(17) no
N3 N4 C1 Cr1 179.92(13) no
N3 N4 C1 N1 -0.44(18) no
